data_2000355
loop_
_publ_author_name
'Owens, B. E.'
'Poli, R.'

_publ_section_title
;
 Structures of two molybdenum oxo complexes [MoOCl~3~(OPPh~3~)~2~] and
 [MoOI(dmpe)~2~]I
;
_journal_issue 12
_journal_name_full 'Acta Crystallographica Section C'
_journal_page_first 2137
_journal_page_last 2140
_journal_paper_doi 10.1107/S010827019200475X
_journal_volume 48
_journal_year 1992
_chemical_formula_moiety 'C12 H32 I1 Mo1 O1 P4,I1'
_chemical_formula_sum 'C12 H32 I2 Mo O P4'
_chemical_formula_weight 666.03
_space_group_IT_number 14
_space_group_name_Hall '-P 2yn'
_space_group_name_H-M_alt 'P 1 21/n 1'
_symmetry_cell_setting monoclinic
_symmetry_space_group_name_H-M 'P 1 21/n 1'
_cell_angle_alpha 90
_cell_angle_beta 96.58(2)
_cell_angle_gamma 90
_cell_formula_units_Z 4
_cell_length_a 11.310(2)
_cell_length_b 15.580(6)
_cell_length_c 13.741(3)
_cell_volume 2405.3(12)
_diffrn_radiation_type Cu
_diffrn_radiation_wavelength 1.54178
_exptl_absorpt_coefficient_mu 27.667
_exptl_crystal_density_diffrn 1.84
_exptl_crystal_F_000 1280
_cod_data_source_file gr0199.cif
_cod_data_source_block gr0199b
_cod_original_cell_volume 2405(2)
_cod_original_sg_symbol_H-M 'P 21/n'
_cod_original_formula_sum 'C12 H32 I2 Mo1 O1 P4'
_cod_database_code 2000355

loop_
_space_group_symop_id
_space_group_symop_operation_xyz
1 x,y,z
2 -x+1/2,y+1/2,-z+1/2
3 -x,-y,-z
4 x+1/2,-y+1/2,z+1/2

loop_
_atom_site_label
_atom_site_fract_x
_atom_site_fract_y
_atom_site_fract_z
I(1) .78550(10) .26964(8) .23097(8)
I(2) 1.27223(8) -.00016(7) .16936(7)
Mo .86414(7) .11316(7) .34286(6)
P(1) .8612(3) .0603(2) .1709(2)
P(2) 1.0586(3) .1919(3) .3583(2)
P(3) .6484(3) .0737(2) .3069(2)
P(4) .8450(3) .2053(3) .4893(2)
O .9067(8) .0208(6) .3989(6)
C(1) .9290(10) .1150(10) .0760(10)
C(2) .9220(10) -.0480(10) .1680(10)
C(3) .7060(10) .0520(10) .1170(10)
C(4) .6270(10) .0190(10) .1860(10)
C(5) .5310(10) .1520(10) .3050(10)
C(6) .601(2) -.0090(10) .389(2)
C(7) 1.1250(10) .2370(10) .2590(10)
C(8) 1.1760(10) .1250(10) .4160(10)
C(9) 1.051(2) .2810(10) .4400(10)
C(10) .973(2) .279(2) .508(2)
C(11) .715(11) .2700(10) .5030(10)
C(12) .861(2) .147(2) .6030(10)
H(11) 1.013 .1122 .0906
H(12) .9059 .0870 .0152
H(13) .9036 .1725 .0728
H(21) .8912 -.0814 .2159
H(22) .9010 -.0713 .1048
H(23) 1.0065 -.0443 .1810
H(31) .6780 .1059 .0947
H(32) .7015 .0124 .0632
H(41) .6409 -.0403 .1954
H(42) .5467 .0279 .1579
H(51) .5279 .1734 .3687
H(52) .5453 .1969 .2616
H(53) .4570 .1248 .2824
H(61) .5972 .0159 .4519
H(62) .5250 -.0294 .3637
H(63) .6569 -.0542 .3939
H(71) 1.2006 .2608 .2821
H(72) 1.1349 .1941 .2115
H(73) 1.0752 .2815 .2292
H(81) 1.1499 .0961 .4701
H(82) 1.1964 .0828 .3693
H(83) 1.2438 .1585 .4359
H(91) 1.1278 .2864 .4765
H(92) 1.0350 .3306 .4009
H(101) .9394 .3366 .5071
H(102) 1.0146 .2679 .5680
H(111) .7314 .3050 .5602
H(112) .6977 .3050 .4475
H(113) .6499 .2334 .5111
H(121) .7986 .1034 .6009
H(122) .9353 .1168 .6107
H(123) .8549 .1829 .6562

loop_
_geom_bond_atom_site_label_1
_geom_bond_atom_site_label_2
_geom_bond_distance
Mo I(1) 2.964(2)
Mo P(1) 2.499(3)
Mo P(2) 2.505(3)
Mo P(3) 2.510(3)
Mo P(4) 2.502(3)
Mo O 1.680(10)
